data_4103045
loop_
_publ_author_name
'Tse-Min Teng'
'Arindam Das'
'Deepak B. Huple'
'Rai-Shung Liu'

_publ_section_title
;
 Gold-Catalyzed Stereoselective Synthesis of
 9-Oxabicyclo[3.3.1]nona-4,7-dienes from Diverse 1-Oxo-4-oxy-5-ynes: A
 Viable Formal [4 + 2] Cycloaddition on an s-trans-Heterodiene Framework
;
_journal_name_full 'Journal of the American Chemical Society'
_journal_page_first 12565
_journal_page_last 12567
_journal_paper_doi 10.1021/ja106493h
_journal_volume 132
_journal_year 2010
_chemical_formula_sum 'C14 H16 O3'
_chemical_formula_weight 232.27
_chemical_name_systematic
; 
 ? 
;
_space_group_IT_number 15
_symmetry_cell_setting monoclinic
_symmetry_space_group_name_Hall '-C 2yc'
_symmetry_space_group_name_H-M 'C 1 2/c 1'
_atom_sites_solution_hydrogens geom
_atom_sites_solution_primary direct
_atom_sites_solution_secondary difmap
_audit_creation_method SHELXL-97
_cell_angle_alpha 90.00
_cell_angle_beta 107.107(2)
_cell_angle_gamma 90.00
_cell_formula_units_Z 8
_cell_length_a 23.8726(16)
_cell_length_b 5.0504(3)
_cell_length_c 21.1244(14)
_cell_measurement_reflns_used 988
_cell_measurement_temperature 296(2)
_cell_measurement_theta_max 25
_cell_measurement_theta_min 2.5
_cell_volume 2434.2(3)
_computing_cell_refinement 'Bruker APEX2'
_computing_data_collection 'Bruker APEX2'
_computing_data_reduction 'Bruker Saint'
_computing_molecular_graphics 'Bruker APEX2'
_computing_publication_material 'Bruker APEX2'
_computing_structure_refinement 'Shelxtl-97 (Sheldrick, 2008)'
_computing_structure_solution 'Shelxtl-97 (Sheldrick, 2008)'
_diffrn_ambient_temperature 296(2)
_diffrn_measured_fraction_theta_full 1.000
_diffrn_measured_fraction_theta_max 1.000
_diffrn_measurement_device_type 'CCD area detector'
_diffrn_measurement_method 'phi and omega scans'
_diffrn_radiation_monochromator graphite
_diffrn_radiation_source 'fine-focus sealed tube'
_diffrn_radiation_type MoK\a
_diffrn_radiation_wavelength 0.71073
_diffrn_reflns_av_R_equivalents 0.0301
_diffrn_reflns_av_sigmaI/netI 0.0460
_diffrn_reflns_limit_h_max 28
_diffrn_reflns_limit_h_min -27
_diffrn_reflns_limit_k_max 3
_diffrn_reflns_limit_k_min -6
_diffrn_reflns_limit_l_max 25
_diffrn_reflns_limit_l_min -20
_diffrn_reflns_number 4965
_diffrn_reflns_theta_full 25.02
_diffrn_reflns_theta_max 25.02
_diffrn_reflns_theta_min 1.79
_exptl_absorpt_coefficient_mu 0.088
_exptl_absorpt_correction_T_max 0.7452
_exptl_absorpt_correction_T_min 0.6874
_exptl_absorpt_correction_type empirical
_exptl_crystal_colour Colorless
_exptl_crystal_density_diffrn 1.268
_exptl_crystal_density_meas ?
_exptl_crystal_density_method 'not measured'
_exptl_crystal_description Tabullar
_exptl_crystal_F_000 992
_exptl_crystal_size_max 0.18
_exptl_crystal_size_mid 0.15
_exptl_crystal_size_min 0.07
_refine_diff_density_max 0.273
_refine_diff_density_min -0.229
_refine_diff_density_rms 0.076
_refine_ls_extinction_method none
_refine_ls_goodness_of_fit_ref 1.043
_refine_ls_hydrogen_treatment constr
_refine_ls_matrix_type full
_refine_ls_number_parameters 156
_refine_ls_number_reflns 2141
_refine_ls_number_restraints 0
_refine_ls_restrained_S_all 1.043
_refine_ls_R_factor_all 0.0851
_refine_ls_R_factor_gt 0.0445
_refine_ls_shift/su_max 0.001
_refine_ls_shift/su_mean 0.000
_refine_ls_structure_factor_coef Fsqd
_refine_ls_weighting_details 'calc w=1/[\s^2^(Fo^2^)+(0.0844P)^2^+0.0000P] where P=(Fo^2^+2Fc^2^)/3'
_refine_ls_weighting_scheme calc
_refine_ls_wR_factor_gt 0.1189
_refine_ls_wR_factor_ref 0.1530
_reflns_number_gt 1361
_reflns_number_total 2141
_reflns_threshold_expression >2sigma(I)
_cod_data_source_file ja106493h_si_001.cif
_cod_data_source_block 090932_0m
_cod_depositor_comments
;
The following automatic conversions were performed:

'_exptl_crystal_density_meas' value 'not measured' was changed to '?'
- the value is perceived as not measured.

Automatic conversion script
Id: cif_fix_values 3008 2015-01-20 13:52:24Z robertas 
;
_cod_database_code 4103045

loop_
_symmetry_equiv_pos_as_xyz
'x, y, z'
'-x, y, -z+1/2'
'x+1/2, y+1/2, z'
'-x+1/2, y+1/2, -z+1/2'
'-x, -y, -z'
'x, -y, z-1/2'
'-x+1/2, -y+1/2, -z'
'x+1/2, -y+1/2, z-1/2'

loop_
_atom_site_label
_atom_site_type_symbol
_atom_site_fract_x
_atom_site_fract_y
_atom_site_fract_z
_atom_site_U_iso_or_equiv
_atom_site_adp_type
_atom_site_occupancy
_atom_site_symmetry_multiplicity
_atom_site_calc_flag
_atom_site_refinement_flags
C1 C 0.20102(10) -0.0303(4) 0.15795(11) 0.0390(6) Uani 1 1 d .
H1A H 0.2106 -0.2171 0.1540 0.047 Uiso 1 1 calc R
C2 C 0.13781(10) -0.0156(5) 0.16049(11) 0.0410(6) Uani 1 1 d .
C3 C 0.11883(12) -0.1855(5) 0.20121(13) 0.0530(7) Uani 1 1 d .
H3 H 0.1456 -0.2982 0.2295 0.064 Uiso 1 1 calc R
C4 C 0.06111(14) -0.1905(7) 0.20054(15) 0.0712(9) Uani 1 1 d .
H4 H 0.0491 -0.3054 0.2284 0.085 Uiso 1 1 calc R
C5 C 0.02145(14) -0.0263(7) 0.15894(18) 0.0780(10) Uani 1 1 d .
H5 H -0.0177 -0.0307 0.1582 0.094 Uiso 1 1 calc R
C6 C 0.03934(12) 0.1469(7) 0.11776(15) 0.0684(9) Uani 1 1 d .
H6 H 0.0120 0.2587 0.0898 0.082 Uiso 1 1 calc R
C7 C 0.09762(11) 0.1558(5) 0.11760(12) 0.0460(7) Uani 1 1 d .
C8 C 0.11689(11) 0.3453(5) 0.07264(12) 0.0517(7) Uani 1 1 d .
H8 H 0.1004 0.5200 0.0767 0.062 Uiso 1 1 calc R
C9 C 0.09945(12) 0.2711(6) -0.00136(13) 0.0598(8) Uani 1 1 d .
H9A H 0.0675 0.1446 -0.0106 0.072 Uiso 1 1 calc R
H9B H 0.0855 0.4282 -0.0277 0.072 Uiso 1 1 calc R
C10 C 0.15071(11) 0.1510(5) -0.02203(12) 0.0485(7) Uani 1 1 d .
H10 H 0.1741 0.2922 -0.0335 0.058 Uiso 1 1 calc R
C11 C 0.18774(10) -0.0055(5) 0.03579(11) 0.0404(6) Uani 1 1 d .
H11 H 0.2020 -0.1723 0.0300 0.048 Uiso 1 1 calc R
C12 C 0.19914(10) 0.1032(4) 0.09485(12) 0.0396(6) Uani 1 1 d .
C13 C 0.16577(13) -0.0866(7) -0.11316(14) 0.0680(8) Uani 1 1 d .
H13A H 0.2010 -0.1599 -0.0826 0.082 Uiso 1 1 calc R
H13B H 0.1767 0.0670 -0.1344 0.082 Uiso 1 1 calc R
C14 C 0.13735(14) -0.2879(6) -0.16388(14) 0.0771(10) Uani 1 1 d .
H14A H 0.1264 -0.4388 -0.1425 0.116 Uiso 1 1 calc R
H14B H 0.1643 -0.3419 -0.1874 0.116 Uiso 1 1 calc R
H14C H 0.1030 -0.2129 -0.1945 0.116 Uiso 1 1 calc R
O1 O 0.24251(7) 0.0744(3) 0.21629(7) 0.0487(5) Uani 1 1 d .
H1 H 0.2356 0.2318 0.2201 0.073 Uiso 1 1 calc R
O2 O 0.18052(7) 0.3661(3) 0.09600(8) 0.0507(5) Uani 1 1 d .
O3 O 0.12576(7) -0.0114(3) -0.07822(8) 0.0553(5) Uani 1 1 d .

loop_
_atom_site_aniso_label
_atom_site_aniso_U_11
_atom_site_aniso_U_22
_atom_site_aniso_U_33
_atom_site_aniso_U_23
_atom_site_aniso_U_13
_atom_site_aniso_U_12
C1 0.0397(13) 0.0363(12) 0.0343(13) -0.0045(10) 0.0004(10) -0.0010(10)
C2 0.0424(14) 0.0404(13) 0.0360(13) -0.0120(11) 0.0052(11) -0.0022(11)
C3 0.0529(17) 0.0590(17) 0.0458(16) -0.0050(13) 0.0123(12) -0.0021(14)
C4 0.0599(19) 0.095(2) 0.062(2) -0.0083(17) 0.0229(15) -0.0101(18)
C5 0.0451(17) 0.116(3) 0.076(2) -0.025(2) 0.0221(17) -0.0046(19)
C6 0.0467(17) 0.089(2) 0.0610(19) -0.0146(17) 0.0027(14) 0.0191(16)
C7 0.0441(15) 0.0469(14) 0.0413(14) -0.0126(11) 0.0035(11) 0.0077(12)
C8 0.0555(16) 0.0430(14) 0.0469(15) -0.0087(12) 0.0001(12) 0.0189(13)
C9 0.0620(17) 0.0639(17) 0.0440(16) -0.0023(13) 0.0011(12) 0.0258(14)
C10 0.0543(15) 0.0498(15) 0.0362(14) -0.0008(11) 0.0051(11) 0.0039(12)
C11 0.0355(12) 0.0432(13) 0.0391(14) 0.0002(11) 0.0060(10) 0.0050(11)
C12 0.0356(13) 0.0331(12) 0.0441(14) -0.0003(11) 0.0026(10) 0.0007(10)
C13 0.0675(19) 0.086(2) 0.0526(18) -0.0042(16) 0.0202(15) 0.0162(16)
C14 0.101(2) 0.079(2) 0.0492(18) -0.0076(16) 0.0195(16) 0.0271(19)
O1 0.0493(10) 0.0447(9) 0.0394(10) -0.0063(8) -0.0065(8) -0.0023(8)
O2 0.0598(11) 0.0334(9) 0.0494(11) -0.0035(7) 0.0013(8) 0.0003(8)
O3 0.0502(11) 0.0716(12) 0.0390(10) -0.0100(9) 0.0053(8) 0.0097(9)

loop_
_atom_type_symbol
_atom_type_description
_atom_type_scat_dispersion_real
_atom_type_scat_dispersion_imag
_atom_type_scat_source
C C 0.0033 0.0016 'International Tables Vol C Tables 4.2.6.8 and 6.1.1.4'
H H 0.0000 0.0000 'International Tables Vol C Tables 4.2.6.8 and 6.1.1.4'
O O 0.0106 0.0060 'International Tables Vol C Tables 4.2.6.8 and 6.1.1.4'

loop_
_geom_angle_atom_site_label_1
_geom_angle_atom_site_label_2
_geom_angle_atom_site_label_3
_geom_angle
O1 C1 C12 115.79(18)
O1 C1 C2 113.02(19)
C12 C1 C2 103.92(18)
O1 C1 H1A 107.9
C12 C1 H1A 107.9
C2 C1 H1A 107.9
C3 C2 C7 119.8(2)
C3 C2 C1 120.0(2)
C7 C2 C1 120.1(2)
C4 C3 C2 121.1(3)
C4 C3 H3 119.5
C2 C3 H3 119.5
C5 C4 C3 119.9(3)
C5 C4 H4 120.0
C3 C4 H4 120.0
C4 C5 C6 120.2(3)
C4 C5 H5 119.9
C6 C5 H5 119.9
C5 C6 C7 120.9(3)
C5 C6 H6 119.5
C7 C6 H6 119.5
C6 C7 C2 118.1(3)
C6 C7 C8 120.7(2)
C2 C7 C8 121.2(2)
O2 C8 C7 108.21(19)
O2 C8 C9 107.7(2)
C7 C8 C9 116.2(2)
O2 C8 H8 108.1
C7 C8 H8 108.1
C9 C8 H8 108.1
C10 C9 C8 112.55(19)
C10 C9 H9A 109.1
C8 C9 H9A 109.1
C10 C9 H9B 109.1
C8 C9 H9B 109.1
H9A C9 H9B 107.8
O3 C10 C11 112.15(19)
O3 C10 C9 106.95(19)
C11 C10 C9 107.6(2)
O3 C10 H10 110.0
C11 C10 H10 110.0
C9 C10 H10 110.0
C12 C11 C10 117.3(2)
C12 C11 H11 121.3
C10 C11 H11 121.3
C11 C12 O2 115.6(2)
C11 C12 C1 127.3(2)
O2 C12 C1 109.9(2)
O3 C13 C14 108.9(2)
O3 C13 H13A 109.9
C14 C13 H13A 109.9
O3 C13 H13B 109.9
C14 C13 H13B 109.9
H13A C13 H13B 108.3
C13 C14 H14A 109.5
C13 C14 H14B 109.5
H14A C14 H14B 109.5
C13 C14 H14C 109.5
H14A C14 H14C 109.5
H14B C14 H14C 109.5
C1 O1 H1 109.5
C12 O2 C8 103.31(16)
C13 O3 C10 114.1(2)

loop_
_geom_bond_atom_site_label_1
_geom_bond_atom_site_label_2
_geom_bond_distance
C1 O1 1.436(2)
C1 C12 1.483(3)
C1 C2 1.527(3)
C1 H1A 0.9800
C2 C3 1.382(4)
C2 C7 1.407(3)
C3 C4 1.374(4)
C3 H3 0.9300
C4 C5 1.366(4)
C4 H4 0.9300
C5 C6 1.387(5)
C5 H5 0.9300
C6 C7 1.393(4)
C6 H6 0.9300
C7 C8 1.512(4)
C8 O2 1.456(3)
C8 C9 1.541(3)
C8 H8 0.9800
C9 C10 1.540(4)
C9 H9A 0.9700
C9 H9B 0.9700
C10 O3 1.421(3)
C10 C11 1.504(3)
C10 H10 0.9800
C11 C12 1.316(3)
C11 H11 0.9300
C12 O2 1.403(3)
C13 O3 1.420(3)
C13 C14 1.488(4)
C13 H13A 0.9700
C13 H13B 0.9700
C14 H14A 0.9600
C14 H14B 0.9600
C14 H14C 0.9600
O1 H1 0.8200
